data_7244852
loop_
_publ_author_name
'Pizzi, Andrea'
'Calabrese, Miriam'
'Daolio, Andrea'
'Ursini, Maurizio'
'Frontera, Antonio'
'Resnati, Giuseppe'

_publ_section_title
;
 Expanding the toolbox of coinage bond: Adducts involving new gold(III)
 derivatives and bioactive molecules
;
_journal_name_full CrystEngComm
_journal_paper_doi 10.1039/D2CE00446A
_journal_year 2022
_chemical_absolute_configuration S
_chemical_formula_moiety 'Au Br3 C10 N2 O, 11(H), O'
_chemical_formula_sum 'C10 H11 Au Br3 N2 O2'
_chemical_formula_weight 627.90
_space_group_crystal_system triclinic
_space_group_IT_number 1
_space_group_name_Hall 'P 1'
_space_group_name_H-M_alt 'P 1'
_atom_sites_solution_hydrogens geom
_audit_creation_date 2021-05-26
_audit_creation_method
;
Olex2 1.3
(compiled 2020.11.12 svn.r5f609507 for OlexSys, GUI svn.r6272)
;
_audit_update_record
;
2022-01-27 deposited with the CCDC.	2022-04-22 downloaded from the CCDC.
;
_cell_angle_alpha 91.892(2)
_cell_angle_beta 101.920(3)
_cell_angle_gamma 99.075(2)
_cell_formula_units_Z 2
_cell_length_a 7.3049(4)
_cell_length_b 7.9398(4)
_cell_length_c 14.1403(8)
_cell_measurement_reflns_used 4525
_cell_measurement_temperature 296(2)
_cell_measurement_theta_max 27.03
_cell_measurement_theta_min 2.95
_cell_volume 790.57(7)
_computing_cell_refinement 'Bruker SAINT'
_computing_data_collection 'Bruker APEX2'
_computing_data_reduction 'Bruker SAINT'
_computing_molecular_graphics 'Olex2 1.3 (Dolomanov et al., 2009)'
_computing_publication_material 'Olex2 1.3 (Dolomanov et al., 2009)'
_computing_structure_refinement 'SHELXL-2018/3 (Sheldrick, 2018)'
_computing_structure_solution 'SHELXS-97 (Sheldrick, 2008)'
_diffrn_ambient_temperature 296(2)
_diffrn_measured_fraction_theta_full 0.994
_diffrn_measured_fraction_theta_max 0.821
_diffrn_measurement_device_type 'Bruker APEX-II CCD'
_diffrn_measurement_method '\f and \w scans'
_diffrn_radiation_type MoK\a
_diffrn_radiation_wavelength 0.71073
_diffrn_reflns_av_R_equivalents 0.0252
_diffrn_reflns_av_unetI/netI 0.0456
_diffrn_reflns_Laue_measured_fraction_full 0.994
_diffrn_reflns_Laue_measured_fraction_max 0.821
_diffrn_reflns_limit_h_max 11
_diffrn_reflns_limit_h_min -10
_diffrn_reflns_limit_k_max 11
_diffrn_reflns_limit_k_min -12
_diffrn_reflns_limit_l_max 20
_diffrn_reflns_limit_l_min -18
_diffrn_reflns_number 17402
_diffrn_reflns_point_group_measured_fraction_full 0.889
_diffrn_reflns_point_group_measured_fraction_max 0.652
_diffrn_reflns_theta_full 25.242
_diffrn_reflns_theta_max 33.771
_diffrn_reflns_theta_min 2.891
_diffrn_source 'sealed tube'
_exptl_absorpt_coefficient_mu 16.880
_exptl_absorpt_correction_T_max 0.7466
_exptl_absorpt_correction_T_min 0.5266
_exptl_absorpt_correction_type multi-scan
_exptl_absorpt_process_details 'Bruker (2001). SADABS. Bruker AXS Inc., Madison, Wisconsin, USA.'
_exptl_crystal_colour gold
_exptl_crystal_density_diffrn 2.638
_exptl_crystal_description block
_exptl_crystal_F_000 570
_exptl_crystal_size_max 0.08
_exptl_crystal_size_mid 0.04
_exptl_crystal_size_min 0.02
_exptl_transmission_factor_max 0.7467
_exptl_transmission_factor_min 0.4050
_refine_diff_density_max 0.974
_refine_diff_density_min -0.822
_refine_diff_density_rms 0.109
_refine_ls_abs_structure_details
;
 Refined as an inversion twin.
;
_refine_ls_abs_structure_Flack 0.043(10)
_refine_ls_extinction_method none
_refine_ls_goodness_of_fit_ref 0.958
_refine_ls_hydrogen_treatment constr
_refine_ls_matrix_type full
_refine_ls_number_parameters 318
_refine_ls_number_reflns 8282
_refine_ls_number_restraints 3
_refine_ls_restrained_S_all 0.957
_refine_ls_R_factor_all 0.0391
_refine_ls_R_factor_gt 0.0250
_refine_ls_shift/su_max 0.018
_refine_ls_shift/su_mean 0.001
_refine_ls_structure_factor_coef Fsqd
_refine_ls_weighting_details 'w=1/[\s^2^(Fo^2^)+(0.0051P)^2^] where P=(Fo^2^+2Fc^2^)/3'
_refine_ls_weighting_scheme calc
_refine_ls_wR_factor_gt 0.0430
_refine_ls_wR_factor_ref 0.0455
_reflns_Friedel_coverage 0.589
_reflns_Friedel_fraction_full 0.785
_reflns_Friedel_fraction_max 0.483
_reflns_number_gt 6650
_reflns_number_total 8282
_reflns_threshold_expression 'I > 2\s(I)'
_cod_data_source_file d2ce00446a2.cif
_cod_data_source_block T1_CCDC6
_cod_database_code 7244852
_shelx_shelxl_version_number 2018/3
_shelx_space_group_comment
;
The symmetry employed for this shelxl refinement is uniquely defined
by the following loop, which should always be used as a source of
symmetry information in preference to the above space-group names.
They are only intended as comments.
;
_olex2_refinement_description
;
1. Others
 Fixed Uiso: H5(0.039) H6(0.043) H3(0.055) H1(0.041) H8(0.065) H2(0.046)
 H7(0.053) H9(0.049) H11(0.045) H15A(0.118) H15B(0.118) H15C(0.118) H16(0.05)
 H12A(0.07) H12B(0.07) H13(0.084) H18(0.125) H20A(0.152) H20B(0.152)
 H20C(0.152) H17A(0.084) H17B(0.084)
 Fixed X: H5(0.212974) H6(0.345809) H3(0.107787) H1(-0.093779) H8(0.672118)
 H2(-0.07088) H7(0.716458) H9(0.477135) H11(0.327781) H15A(0.59745)
 H15B(0.685016) H15C(0.5413) H16(0.230545) H12A(0.03152) H12B(0.081695)
 H13(0.223017) H18(-0.095362) H20A(0.499829) H20B(0.590465) H20C(0.583072)
 H17A(-0.024243) H17B(0.083216)
 Fixed Y: H5(0.257219) H6(0.028977) H3(0.332428) H1(0.601429) H8(-0.214345)
 H2(0.531591) H7(-0.264496) H9(-0.02176) H11(0.077016) H15A(0.318809)
 H15B(0.261471) H15C(0.390378) H16(0.205735) H12A(0.006215) H12B(-0.115114)
 H13(-0.229413) H18(0.185829) H20A(0.49007) H20B(0.366114) H20C(0.337345)
 H17A(0.042083) H17B(-0.049495)
 Fixed Z: H5(0.345427) H6(0.148628) H3(0.609229) H1(0.392292) H8(-0.045831)
 H2(0.550926) H7(0.11574) H9(-0.107967) H11(0.459782) H15A(0.549967)
 H15B(0.652149) H15C(0.642714) H16(0.032405) H12A(0.56078) H12B(0.48286)
 H13(0.634473) H18(-0.203029) H20A(-0.043704) H20B(-0.101758) H20C(0.006632)
 H17A(-0.045331) H17B(-0.112368)
;
_olex2_submission_special_instructions 'No special instructions were received'

loop_
_space_group_symop_operation_xyz
'x, y, z'

loop_
_atom_site_label
_atom_site_type_symbol
_atom_site_fract_x
_atom_site_fract_y
_atom_site_fract_z
_atom_site_U_iso_or_equiv
_atom_site_adp_type
_atom_site_occupancy
_atom_site_site_symmetry_order
_atom_site_calc_flag
_atom_site_refinement_flags_posn
_atom_site_refinement_flags_adp
_atom_site_refinement_flags_occupancy
_atom_site_disorder_assembly
_atom_site_disorder_group
Au2 Au 0.56320(3) -0.18389(3) 0.29024(2) 0.03342(13) Uani 1 1 d . . . . .
Au1 Au 0.03478(3) 0.49710(3) 0.21286(2) 0.03149(12) Uani 1 1 d . . . . .
Br1 Br 0.0844(2) 0.79986(19) 0.26242(12) 0.0415(4) Uani 1 1 d . . . . .
Br6 Br 0.6211(2) 0.11797(19) 0.33917(12) 0.0488(4) Uani 1 1 d . . . . .
Br4 Br 0.5215(2) -0.48710(19) 0.24207(13) 0.0482(5) Uani 1 1 d . . . . .
Br3 Br -0.0419(2) 0.19898(19) 0.15821(12) 0.0483(4) Uani 1 1 d . . . . .
Br5 Br 0.5919(2) -0.2491(3) 0.45643(13) 0.0577(5) Uani 1 1 d . . . . .
Br2 Br 0.0239(2) 0.5694(2) 0.04831(12) 0.0508(4) Uani 1 1 d . . . . .
N2 N 0.5355(13) -0.1245(12) 0.1467(7) 0.030(2) Uani 1 1 d . . . . .
N1 N 0.0593(13) 0.4356(12) 0.3555(8) 0.033(2) Uani 1 1 d . . . . .
C5 C 0.1563(14) 0.3130(14) 0.3876(8) 0.032(2) Uani 1 1 d . . . . .
H5 H 0.212974 0.257219 0.345427 0.039 Uiso 1 1 calc R U . . .
C6 C 0.4145(14) -0.0171(13) 0.1087(9) 0.035(3) Uani 1 1 d . . . . .
H6 H 0.345809 0.028977 0.148628 0.043 Uiso 1 1 calc R U . . .
C3 C 0.0920(16) 0.3561(17) 0.5443(9) 0.045(3) Uani 1 1 d . . . . .
H3 H 0.107787 0.332428 0.609229 0.055 Uiso 1 1 calc R U . . .
C4 C 0.1750(14) 0.2663(14) 0.4823(9) 0.035(2) Uani 1 1 d . . . . .
C1 C -0.0249(15) 0.5168(14) 0.4154(8) 0.034(3) Uani 1 1 d . . . . .
H1 H -0.093779 0.601429 0.392292 0.041 Uiso 1 1 calc R U . . .
C8 C 0.6086(18) -0.1609(16) -0.0061(10) 0.054(4) Uani 1 1 d . . . . .
H8 H 0.672118 -0.214345 -0.045831 0.065 Uiso 1 1 calc R U . . .
C2 C -0.0103(15) 0.4762(14) 0.5105(8) 0.038(3) Uani 1 1 d . . . . .
H2 H -0.070880 0.531591 0.550926 0.046 Uiso 1 1 calc R U . . .
C10 C 0.3902(14) 0.0252(14) 0.0153(8) 0.035(2) Uani 1 1 d . . . . .
C7 C 0.6319(16) -0.1933(15) 0.0900(10) 0.044(3) Uani 1 1 d . . . . .
H7 H 0.716458 -0.264496 0.115740 0.053 Uiso 1 1 calc R U . . .
C9 C 0.4898(17) -0.0480(14) -0.0436(10) 0.041(3) Uani 1 1 d . . . . .
H9 H 0.477135 -0.021760 -0.107967 0.049 Uiso 1 1 calc R U . . .
C11 C 0.2719(11) 0.1153(11) 0.5123(6) 0.037(2) Uani 1 1 d . . . . .
H11 H 0.327781 0.077016 0.459782 0.045 Uiso 1 1 calc R U . . .
C14 C 0.4192(17) 0.0231(16) 0.6630(8) 0.048(3) Uani 1 1 d . . . . .
N3 N 0.4175(9) 0.1508(8) 0.6014(5) 0.0449(15) Uani 1 1 d . . . . .
C15 C 0.5734(17) 0.2923(16) 0.6125(11) 0.079(4) Uani 1 1 d . . . . .
H15A H 0.597450 0.318809 0.549967 0.118 Uiso 1 1 calc R U . . .
H15B H 0.685016 0.261471 0.652149 0.118 Uiso 1 1 calc R U . . .
H15C H 0.541300 0.390378 0.642714 0.118 Uiso 1 1 calc R U . . .
O1 O 0.5389(10) 0.0171(8) 0.7343(4) 0.0740(18) Uani 1 1 d . . . . .
C16 C 0.2556(11) 0.1420(11) -0.0228(7) 0.041(2) Uani 1 1 d . . . . .
H16 H 0.230545 0.205735 0.032405 0.050 Uiso 1 1 calc R U . . .
C12 C 0.1347(16) -0.0349(12) 0.5387(8) 0.058(3) Uani 1 1 d . . . . .
H12A H 0.031520 0.006215 0.560780 0.070 Uiso 1 1 calc R U . . .
H12B H 0.081695 -0.115114 0.482860 0.070 Uiso 1 1 calc R U . . .
C13 C 0.2483(13) -0.1177(11) 0.6168(7) 0.070(3) Uani 1 1 d . . . . .
H13 H 0.223017 -0.229413 0.634473 0.084 Uiso 1 1 calc R U . . .
N4 N 0.3310(10) 0.2635(8) -0.0847(5) 0.0492(16) Uani 1 1 d . . . . .
C18 C 0.0213(16) 0.1829(17) -0.1622(8) 0.104(4) Uani 1 1 d . . . . .
H18 H -0.095362 0.185829 -0.203029 0.125 Uiso 1 1 calc R U . . .
O2 O 0.2330(13) 0.4080(10) -0.2154(5) 0.104(3) Uani 1 1 d . . . . .
C20 C 0.517(2) 0.3738(16) -0.0531(12) 0.101(5) Uani 1 1 d . . . . .
H20A H 0.499829 0.490070 -0.043704 0.152 Uiso 1 1 calc R U . . .
H20B H 0.590465 0.366114 -0.101758 0.152 Uiso 1 1 calc R U . . .
H20C H 0.583072 0.337345 0.006632 0.152 Uiso 1 1 calc R U . . .
C19 C 0.211(2) 0.299(2) -0.1563(12) 0.083(5) Uani 1 1 d . . . . .
C17 C 0.0723(15) 0.0601(16) -0.0836(9) 0.070(3) Uani 1 1 d . . . . .
H17A H -0.024243 0.042083 -0.045331 0.084 Uiso 1 1 calc R U . . .
H17B H 0.083216 -0.049495 -0.112368 0.084 Uiso 1 1 calc R U . . .
O3 O 0.5896(14) 0.6692(12) 0.7676(7) 0.115(3) Uiso 1 1 d . . . . .
O4 O 0.9235(19) 0.6399(18) 0.7377(11) 0.207(6) Uiso 1 1 d . . . . .

loop_
_atom_site_aniso_label
_atom_site_aniso_U_11
_atom_site_aniso_U_22
_atom_site_aniso_U_33
_atom_site_aniso_U_23
_atom_site_aniso_U_13
_atom_site_aniso_U_12
Au2 0.0317(2) 0.0328(3) 0.0367(3) 0.0088(2) 0.0073(2) 0.0069(2)
Au1 0.0313(2) 0.0332(3) 0.0300(3) 0.0058(2) 0.0062(2) 0.0054(2)
Br1 0.0419(8) 0.0335(9) 0.0476(11) 0.0040(8) 0.0071(8) 0.0052(7)
Br6 0.0594(8) 0.0347(8) 0.0542(9) -0.0018(7) 0.0217(7) 0.0023(6)
Br4 0.0475(9) 0.0291(9) 0.0664(13) 0.0107(9) 0.0074(9) 0.0060(7)
Br3 0.0622(8) 0.0392(8) 0.0428(8) -0.0035(6) 0.0183(7) -0.0017(7)
Br5 0.0635(9) 0.0740(11) 0.0445(10) 0.0211(8) 0.0167(7) 0.0284(8)
Br2 0.0604(8) 0.0616(10) 0.0334(8) 0.0162(7) 0.0117(7) 0.0141(7)
N2 0.035(5) 0.027(5) 0.027(5) 0.010(4) 0.005(4) 0.004(4)
N1 0.031(5) 0.029(5) 0.042(7) 0.000(5) 0.010(5) 0.004(4)
C5 0.031(5) 0.045(5) 0.022(4) -0.002(4) 0.010(4) 0.004(4)
C6 0.029(4) 0.035(5) 0.046(6) 0.014(4) 0.008(4) 0.014(4)
C3 0.046(6) 0.068(9) 0.026(6) 0.007(6) 0.017(5) 0.006(6)
C4 0.034(5) 0.032(5) 0.036(5) 0.004(4) 0.003(4) 0.004(4)
C1 0.041(6) 0.033(6) 0.040(7) 0.005(5) 0.026(5) 0.015(5)
C8 0.073(9) 0.054(8) 0.045(9) 0.007(7) 0.033(7) 0.014(7)
C2 0.040(6) 0.035(6) 0.039(7) -0.006(5) 0.005(5) 0.011(5)
C10 0.032(5) 0.043(5) 0.032(5) 0.007(4) 0.010(4) 0.005(4)
C7 0.040(6) 0.033(6) 0.053(8) -0.002(5) -0.004(5) 0.005(5)
C9 0.050(6) 0.037(6) 0.039(7) 0.011(5) 0.008(5) 0.013(5)
C11 0.040(5) 0.041(5) 0.030(4) 0.005(3) 0.006(4) 0.008(4)
C14 0.063(7) 0.060(7) 0.022(5) 0.014(5) 0.003(5) 0.019(6)
N3 0.044(4) 0.043(4) 0.045(4) 0.012(3) 0.005(3) 0.007(3)
C15 0.053(7) 0.065(7) 0.096(10) 0.005(6) -0.016(6) -0.016(5)
O1 0.088(5) 0.086(5) 0.045(4) 0.028(3) -0.004(3) 0.023(4)
C16 0.038(5) 0.053(6) 0.038(5) 0.014(4) 0.011(4) 0.016(4)
C12 0.072(7) 0.026(4) 0.065(6) 0.004(4) 0.000(5) -0.007(4)
C13 0.075(6) 0.051(5) 0.078(6) 0.029(5) 0.011(5) -0.006(5)
N4 0.064(5) 0.049(4) 0.039(4) 0.017(3) 0.010(3) 0.022(4)
C18 0.082(8) 0.128(10) 0.088(9) 0.024(7) -0.026(7) 0.033(8)
O2 0.154(7) 0.114(6) 0.059(4) 0.051(4) 0.025(5) 0.056(6)
C20 0.114(11) 0.053(7) 0.131(12) 0.042(7) 0.025(9) -0.009(7)
C19 0.099(11) 0.092(12) 0.069(10) 0.024(9) 0.022(9) 0.044(10)
C17 0.050(6) 0.081(9) 0.074(8) 0.006(7) 0.006(6) 0.002(6)

loop_
_atom_type_symbol
_atom_type_description
_atom_type_scat_dispersion_real
_atom_type_scat_dispersion_imag
_atom_type_scat_source
C C 0.0033 0.0016 'International Tables Vol C Tables 4.2.6.8 and 6.1.1.4'
H H 0.0000 0.0000 'International Tables Vol C Tables 4.2.6.8 and 6.1.1.4'
N N 0.0061 0.0033 'International Tables Vol C Tables 4.2.6.8 and 6.1.1.4'
O O 0.0106 0.0060 'International Tables Vol C Tables 4.2.6.8 and 6.1.1.4'
Br Br -0.2901 2.4595 'International Tables Vol C Tables 4.2.6.8 and 6.1.1.4'
Au Au -2.0133 8.8022 'International Tables Vol C Tables 4.2.6.8 and 6.1.1.4'

loop_
_geom_angle_atom_site_label_1
_geom_angle_atom_site_label_2
_geom_angle_atom_site_label_3
_geom_angle
_geom_angle_site_symmetry_1
_geom_angle_site_symmetry_3
_geom_angle_publ_flag
Br6 Au2 Br4 177.21(6) . . ?
Br5 Au2 Br6 89.80(7) . . ?
Br5 Au2 Br4 90.11(7) . . ?
N2 Au2 Br6 89.5(3) . . ?
N2 Au2 Br4 90.6(3) . . ?
N2 Au2 Br5 179.0(3) . . ?
Br3 Au1 Br1 175.18(6) . . ?
Br2 Au1 Br1 89.26(6) . . ?
Br2 Au1 Br3 89.45(6) . . ?
N1 Au1 Br1 90.7(3) . . ?
N1 Au1 Br3 90.8(3) . . ?
N1 Au1 Br2 177.0(3) . . ?
C6 N2 Au2 120.4(8) . . ?
C7 N2 Au2 120.4(8) . . ?
C7 N2 C6 119.1(11) . . ?
C5 N1 Au1 119.6(8) . . ?
C5 N1 C1 119.9(10) . . ?
C1 N1 Au1 120.4(8) . . ?
N1 C5 C4 121.6(10) . . ?
C10 C6 N2 122.8(11) . . ?
C2 C3 C4 120.3(11) . . ?
C5 C4 C3 117.6(10) . . ?
C5 C4 C11 119.3(10) . . ?
C3 C4 C11 123.1(10) . . ?
N1 C1 C2 121.0(10) . . ?
C7 C8 C9 119.6(12) . . ?
C3 C2 C1 119.5(11) . . ?
C6 C10 C9 117.8(10) . . ?
C6 C10 C16 120.7(10) . . ?
C9 C10 C16 121.5(10) . . ?
N2 C7 C8 121.0(11) . . ?
C10 C9 C8 119.6(12) . . ?
C4 C11 C12 112.3(8) . . ?
N3 C11 C4 113.7(8) . . ?
N3 C11 C12 101.9(7) . . ?
N3 C14 C13 106.2(8) . . ?
O1 C14 N3 125.9(11) . . ?
O1 C14 C13 127.7(10) . . ?
C14 N3 C11 114.9(8) . . ?
C14 N3 C15 122.0(9) . . ?
C15 N3 C11 121.6(7) . . ?
N4 C16 C10 112.4(7) . . ?
N4 C16 C17 103.2(8) . . ?
C17 C16 C10 116.0(9) . . ?
C13 C12 C11 106.1(8) . . ?
C12 C13 C14 104.7(7) . . ?
C16 N4 C20 122.0(8) . . ?
C19 N4 C16 115.4(10) . . ?
C19 N4 C20 120.4(10) . . ?
C19 C18 C17 102.1(9) . . ?
N4 C19 C18 109.2(12) . . ?
O2 C19 N4 129.0(15) . . ?
O2 C19 C18 121.8(14) . . ?
C16 C17 C18 105.9(10) . . ?

loop_
_geom_bond_atom_site_label_1
_geom_bond_atom_site_label_2
_geom_bond_distance
_geom_bond_site_symmetry_2
_geom_bond_publ_flag
Au2 Br6 2.4190(16) . ?
Au2 Br4 2.4346(16) . ?
Au2 Br5 2.3969(18) . ?
Au2 N2 2.075(10) . ?
Au1 Br1 2.4310(16) . ?
Au1 Br3 2.4075(16) . ?
Au1 Br2 2.4034(16) . ?
Au1 N1 2.069(11) . ?
N2 C6 1.368(13) . ?
N2 C7 1.328(15) . ?
N1 C5 1.330(14) . ?
N1 C1 1.347(13) . ?
C5 C4 1.388(16) . ?
C6 C10 1.356(16) . ?
C3 C4 1.400(16) . ?
C3 C2 1.343(16) . ?
C4 C11 1.515(13) . ?
C1 C2 1.380(16) . ?
C8 C7 1.371(18) . ?
C8 C9 1.387(17) . ?
C10 C9 1.383(15) . ?
C10 C16 1.490(13) . ?
C11 N3 1.458(10) . ?
C11 C12 1.540(11) . ?
C14 N3 1.357(12) . ?
C14 O1 1.198(12) . ?
C14 C13 1.553(14) . ?
N3 C15 1.448(11) . ?
C16 N4 1.445(10) . ?
C16 C17 1.473(12) . ?
C12 C13 1.478(13) . ?
N4 C20 1.472(14) . ?
N4 C19 1.265(16) . ?
C18 C19 1.527(18) . ?
C18 C17 1.529(15) . ?
O2 C19 1.236(15) . ?
